data_4084758
loop_
_publ_author_name
'Morales-Becerril, Ill\'an'
'Flores-\'Alamo, Marcos'
'Tlahuext-Aca, Adri\'an'
'Ar\'evalo, Alma'
'Garc\'ia, Juventino J.'

_publ_section_title
;
 Synthesis of Low-Valent Nickel Complexes in Aqueous Media, Mechanistic
 Insights, and Selected Applications
;
_journal_issue 23
_journal_name_full Organometallics
_journal_page_first 6796
_journal_paper_doi 10.1021/om500767p
_journal_volume 33
_journal_year 2014
_chemical_compound_source 'synthesis as described'
_chemical_formula_moiety 'C15 H32 Ni O3 P2'
_chemical_formula_sum 'C15 H32 Ni O3 P2'
_chemical_formula_weight 381.06
_chemical_name_systematic
;
 ?
;
_space_group_crystal_system monoclinic
_space_group_IT_number 15
_space_group_name_Hall '-C 2yc'
_space_group_name_H-M_alt 'C 1 2/c 1'
_symmetry_space_group_name_Hall '-C 2yc'
_symmetry_space_group_name_H-M 'C 1 2/c 1'
_atom_sites_solution_hydrogens geom
_atom_sites_solution_primary direct
_atom_sites_solution_secondary difmap
_audit_conform_dict_location ftp://ftp.iucr.org/pub/cif_core.dic
_audit_conform_dict_name cif_core.dic
_audit_conform_dict_version 2.4
_audit_creation_date 2012-01-19T15:49:01-00:00
_audit_creation_method 'WinGX routine CIF_UPDATE'
_cell_angle_alpha 90
_cell_angle_beta 137.56(2)
_cell_angle_gamma 90
_cell_formula_units_Z 8
_cell_length_a 22.844(3)
_cell_length_b 13.4007(5)
_cell_length_c 18.419(2)
_cell_measurement_reflns_used 4203
_cell_measurement_temperature 120(2)
_cell_measurement_theta_max 25.9972
_cell_measurement_theta_min 3.3287
_cell_measurement_wavelength 0.71073
_cell_volume 3805.0(16)
_computing_cell_refinement
;
        CrysAlisPro, Agilent Technologies,
        Version 1.171.35.19 (release 27-10-2011 CrysAlis171 .NET)
        (compiled Oct 27 2011,15:02:11)
;
_computing_data_collection
;
        CrysAlisPro, Agilent Technologies,
        Version 1.171.35.19 (release 27-10-2011 CrysAlis171 .NET)
        (compiled Oct 27 2011,15:02:11)
;
_computing_data_reduction
;
        CrysAlisPro, Agilent Technologies,
        Version 1.171.35.19 (release 27-10-2011 CrysAlis171 .NET)
        (compiled Oct 27 2011,15:02:11)
;
_computing_molecular_graphics 'Ortep-3 for Windows (Farrugia, 1997)'
_computing_publication_material 'WinGX publication routines (Farrugia, 1999)'
_computing_structure_refinement 'SHELXL-97 (Sheldrick, 2008)'
_computing_structure_solution 'SUPERFLIP (Palatinus & Chapuis, 2007)'
_diffrn_ambient_temperature 120(2)
_diffrn_detector_area_resol_mean 10.4685
_diffrn_measured_fraction_theta_full 0.996
_diffrn_measured_fraction_theta_max 0.996
_diffrn_measurement_device_type 'Xcalibur, Atlas, Gemini'
_diffrn_measurement_method '\w scans'
_diffrn_orient_matrix_UB_11 -0.0330211
_diffrn_orient_matrix_UB_12 0.0211434
_diffrn_orient_matrix_UB_13 -0.0082532
_diffrn_orient_matrix_UB_21 -0.0265835
_diffrn_orient_matrix_UB_22 -0.0422293
_diffrn_orient_matrix_UB_23 -0.0308315
_diffrn_orient_matrix_UB_31 0.0178527
_diffrn_orient_matrix_UB_32 -0.02387
_diffrn_orient_matrix_UB_33 0.0473186
_diffrn_radiation_monochromator graphite
_diffrn_radiation_probe x-ray
_diffrn_radiation_type MoK\a
_diffrn_radiation_wavelength 0.71073
_diffrn_reflns_av_R_equivalents 0.0534
_diffrn_reflns_av_unetI/netI 0.0569
_diffrn_reflns_limit_h_max 28
_diffrn_reflns_limit_h_min -27
_diffrn_reflns_limit_k_max 14
_diffrn_reflns_limit_k_min -16
_diffrn_reflns_limit_l_max 16
_diffrn_reflns_limit_l_min -22
_diffrn_reflns_number 14521
_diffrn_reflns_theta_full 26.05
_diffrn_reflns_theta_max 26.05
_diffrn_reflns_theta_min 3.34
_exptl_absorpt_coefficient_mu 1.194
_exptl_absorpt_correction_T_max 0.919
_exptl_absorpt_correction_T_min 0.891
_exptl_absorpt_correction_type analytical
_exptl_absorpt_process_details
;
        CrysAlisPro, Agilent Technologies,
        Version 1.171.35.19 (release 27-10-2011 CrysAlis171 .NET)
        (compiled Oct 27 2011,15:02:11)
Analytical numeric absorption correction using a multifaceted crystal
                        model based on expressions derived by R.C. Clark & J.S.
        (Clark, R. C. & Reid, J. S. (1995). Acta Cryst. A51, 887-897)
;
_exptl_crystal_colour brown
_exptl_crystal_density_diffrn 1.33
_exptl_crystal_density_method 'not measured'
_exptl_crystal_description prism
_exptl_crystal_F_000 1632
_exptl_crystal_size_max 0.1265
_exptl_crystal_size_mid 0.095
_exptl_crystal_size_min 0.0855
_refine_diff_density_max 1.726
_refine_diff_density_min -0.417
_refine_diff_density_rms 0.088
_refine_ls_extinction_method none
_refine_ls_goodness_of_fit_ref 1.047
_refine_ls_hydrogen_treatment constr
_refine_ls_matrix_type full
_refine_ls_number_parameters 198
_refine_ls_number_reflns 3763
_refine_ls_number_restraints 0
_refine_ls_restrained_S_all 1.047
_refine_ls_R_factor_all 0.0642
_refine_ls_R_factor_gt 0.0437
_refine_ls_shift/su_max 0.001
_refine_ls_shift/su_mean 0
_refine_ls_structure_factor_coef Fsqd
_refine_ls_weighting_details 'calc w=1/[\s^2^(Fo^2^)+(0.0418P)^2^+7.3809P] where P=(Fo^2^+2Fc^2^)/3'
_refine_ls_weighting_scheme calc
_refine_ls_wR_factor_gt 0.0962
_refine_ls_wR_factor_ref 0.1069
_reflns_number_gt 2930
_reflns_number_total 3763
_reflns_threshold_expression >2\s(I)
_cod_data_source_file om500767p_si_002.cif
_cod_data_source_block SI-4c-imb039c
_cod_depositor_comments 'Adding full bibliography for 4084755--4084760.cif.'
_cod_database_code 4084758

loop_
_space_group_symop_operation_xyz
'x, y, z'
'-x, y, -z+1/2'
'x+1/2, y+1/2, z'
'-x+1/2, y+1/2, -z+1/2'
'-x, -y, -z'
'x, -y, z-1/2'
'-x+1/2, -y+1/2, -z'
'x+1/2, -y+1/2, z-1/2'

loop_
_atom_site_label
_atom_site_type_symbol
_atom_site_fract_x
_atom_site_fract_y
_atom_site_fract_z
_atom_site_U_iso_or_equiv
_atom_site_adp_type
_atom_site_occupancy
_atom_site_symmetry_multiplicity
_atom_site_calc_flag
_atom_site_refinement_flags
C1 C 0.5557(2) 0.2481(3) -0.0908(3) 0.0258(7) Uani 1 1 d .
H1 H 0.5175 0.2926 -0.1534 0.031 Uiso 1 1 calc R
C2 C 0.6024(2) 0.1793(3) -0.1020(3) 0.0339(9) Uani 1 1 d .
H2A H 0.6469 0.1428 -0.0363 0.051 Uiso 1 1 calc R
H2B H 0.6279 0.2186 -0.1165 0.051 Uiso 1 1 calc R
H2C H 0.5614 0.1334 -0.1601 0.051 Uiso 1 1 calc R
C3 C 0.4999(2) 0.1880(3) -0.0893(3) 0.0326(8) Uani 1 1 d .
H3A H 0.4564 0.1523 -0.1558 0.049 Uiso 1 1 calc R
H3B H 0.4725 0.2324 -0.0805 0.049 Uiso 1 1 calc R
H3C H 0.5358 0.1415 -0.0306 0.049 Uiso 1 1 calc R
C4 C 0.6814(2) 0.4064(2) 0.0006(3) 0.0271(8) Uani 1 1 d .
H4 H 0.6964 0.3637 -0.0269 0.032 Uiso 1 1 calc R
C5 C 0.7646(2) 0.4560(3) 0.1027(3) 0.0327(8) Uani 1 1 d .
H5A H 0.7897 0.4936 0.0867 0.049 Uiso 1 1 calc R
H5B H 0.8048 0.4057 0.1553 0.049 Uiso 1 1 calc R
H5C H 0.7517 0.4998 0.1307 0.049 Uiso 1 1 calc R
C6 C 0.6149(3) 0.4830(3) -0.0871(3) 0.0425(10) Uani 1 1 d .
H6A H 0.606 0.5327 -0.0585 0.064 Uiso 1 1 calc R
H6B H 0.5609 0.45 -0.1465 0.064 Uiso 1 1 calc R
H6C H 0.636 0.5142 -0.1112 0.064 Uiso 1 1 calc R
C7 C 0.6372(2) 0.1954(3) 0.2560(3) 0.0292(8) Uani 1 1 d .
H7 H 0.6895 0.1607 0.3205 0.035 Uiso 1 1 calc R
C8 C 0.5944(3) 0.2419(3) 0.2838(3) 0.0416(10) Uani 1 1 d .
H8A H 0.5414 0.2741 0.2212 0.062 Uiso 1 1 calc R
H8B H 0.633 0.2901 0.3402 0.062 Uiso 1 1 calc R
H8C H 0.5821 0.1906 0.3074 0.062 Uiso 1 1 calc R
C9 C 0.5786(3) 0.1176(3) 0.1675(3) 0.0359(9) Uani 1 1 d .
H9A H 0.565 0.0668 0.19 0.054 Uiso 1 1 calc R
H9B H 0.6078 0.088 0.1535 0.054 Uiso 1 1 calc R
H9C H 0.526 0.1488 0.1031 0.054 Uiso 1 1 calc R
C10 C 0.7475(2) 0.3707(3) 0.3435(3) 0.0274(8) Uani 1 1 d .
H10 H 0.7142 0.4084 0.3491 0.033 Uiso 1 1 calc R
C11 C 0.7930(2) 0.4444(3) 0.3348(3) 0.0307(8) Uani 1 1 d .
H11A H 0.8297 0.4876 0.3963 0.046 Uiso 1 1 calc R
H11B H 0.7504 0.4835 0.2706 0.046 Uiso 1 1 calc R
H11C H 0.8276 0.4084 0.3319 0.046 Uiso 1 1 calc R
C12 C 0.8156(3) 0.3073(3) 0.4455(3) 0.0451(10) Uani 1 1 d .
H12A H 0.8431 0.2632 0.4367 0.068 Uiso 1 1 calc R
H12B H 0.7878 0.2688 0.4574 0.068 Uiso 1 1 calc R
H12C H 0.8584 0.3502 0.5061 0.068 Uiso 1 1 calc R
C13 C 0.5791(2) 0.4095(2) 0.0411(3) 0.0228(7) Uani 1 1 d .
H13A H 0.6091 0.4731 0.0702 0.027 Uiso 1 1 calc R
H13B H 0.5208 0.4213 -0.0301 0.027 Uiso 1 1 calc R
C14 C 0.5747(2) 0.3649(2) 0.1137(3) 0.0230(7) Uani 1 1 d .
H14A H 0.5238 0.3228 0.0712 0.028 Uiso 1 1 calc R
H14B H 0.5696 0.4183 0.1444 0.028 Uiso 1 1 calc R
C15 C 0.8409(2) 0.1349(2) 0.2458(3) 0.0237(7) Uani 1 1 d .
O1 O 0.79424(14) 0.18380(15) 0.15684(17) 0.0211(5) Uani 1 1 d .
O2 O 0.81798(15) 0.15587(17) 0.29294(18) 0.0276(5) Uani 1 1 d .
O3 O 0.89886(16) 0.07654(18) 0.28172(19) 0.0324(6) Uani 1 1 d .
Ni1 Ni 0.72932(3) 0.23850(3) 0.17571(3) 0.01963(14) Uani 1 1 d .
P1 P 0.63617(5) 0.32530(6) 0.03082(7) 0.0200(2) Uani 1 1 d .
P2 P 0.67213(5) 0.29090(6) 0.22236(7) 0.0210(2) Uani 1 1 d .

loop_
_atom_site_aniso_label
_atom_site_aniso_U_11
_atom_site_aniso_U_22
_atom_site_aniso_U_33
_atom_site_aniso_U_23
_atom_site_aniso_U_13
_atom_site_aniso_U_12
C1 0.0213(18) 0.030(2) 0.0209(17) -0.0021(14) 0.0140(16) 0.0014(14)
C2 0.027(2) 0.038(2) 0.0263(19) -0.0103(16) 0.0163(19) 0.0011(16)
C3 0.023(2) 0.034(2) 0.029(2) -0.0085(16) 0.0155(19) -0.0047(16)
C4 0.032(2) 0.0270(19) 0.0295(19) -0.0043(14) 0.0248(19) -0.0052(15)
C5 0.031(2) 0.033(2) 0.037(2) -0.0078(16) 0.026(2) -0.0090(16)
C6 0.047(3) 0.042(2) 0.035(2) 0.0116(18) 0.030(2) -0.0004(19)
C7 0.026(2) 0.032(2) 0.0300(19) 0.0107(15) 0.0205(18) 0.0064(15)
C8 0.045(3) 0.052(3) 0.048(2) 0.012(2) 0.041(2) 0.006(2)
C9 0.032(2) 0.030(2) 0.044(2) 0.0066(17) 0.027(2) 0.0002(17)
C10 0.0234(19) 0.038(2) 0.0183(17) -0.0008(14) 0.0147(17) 0.0003(16)
C11 0.025(2) 0.033(2) 0.0256(19) -0.0044(15) 0.0165(18) -0.0007(16)
C12 0.035(2) 0.056(3) 0.024(2) 0.0027(18) 0.015(2) -0.005(2)
C13 0.0211(18) 0.0205(17) 0.0213(16) 0.0033(13) 0.0140(16) 0.0063(13)
C14 0.0209(18) 0.0259(18) 0.0234(17) 0.0022(14) 0.0168(17) 0.0056(14)
C15 0.0196(18) 0.0225(18) 0.0237(18) -0.0016(14) 0.0144(17) -0.0011(14)
O1 0.0241(13) 0.0235(12) 0.0236(12) 0.0010(9) 0.0201(12) 0.0040(10)
O2 0.0217(14) 0.0310(14) 0.0228(12) 0.0036(10) 0.0142(12) 0.0041(10)
O3 0.0230(14) 0.0310(14) 0.0340(14) 0.0020(11) 0.0182(13) 0.0063(11)
Ni1 0.0164(2) 0.0196(2) 0.0217(2) 0.00086(17) 0.0136(2) 0.00237(17)
P1 0.0182(5) 0.0206(5) 0.0184(4) -0.0017(3) 0.0126(4) 0.0006(3)
P2 0.0181(5) 0.0234(5) 0.0204(4) 0.0038(3) 0.0140(4) 0.0040(3)

loop_
_atom_type_symbol
_atom_type_description
_atom_type_scat_dispersion_real
_atom_type_scat_dispersion_imag
_atom_type_scat_source
C C 0.0033 0.0016 'International Tables Vol C Tables 4.2.6.8 and 6.1.1.4'
H H 0 0 'International Tables Vol C Tables 4.2.6.8 and 6.1.1.4'
O O 0.0106 0.006 'International Tables Vol C Tables 4.2.6.8 and 6.1.1.4'
Ni Ni 0.3393 1.1124 'International Tables Vol C Tables 4.2.6.8 and 6.1.1.4'
P P 0.1023 0.0942 'International Tables Vol C Tables 4.2.6.8 and 6.1.1.4'

loop_
_exptl_crystal_face_index_h
_exptl_crystal_face_index_k
_exptl_crystal_face_index_l
_exptl_crystal_face_perp_dist
-15 16 13 0.0508
15 -16 -13 0.0508
-15 -2 24 0.056
15 2 -24 0.056
1 -17 8 0.0569
-1 17 -8 0.0569
-20 2 -2 0.0427
20 -2 2 0.0427
-23 -9 23 0.0475
23 9 -23 0.0475

loop_
_geom_angle_atom_site_label_1
_geom_angle_atom_site_label_2
_geom_angle_atom_site_label_3
_geom_angle
C3 C1 C2 111.0(3)
C3 C1 P1 111.8(2)
C2 C1 P1 109.4(2)
C3 C1 H1 108.2
C2 C1 H1 108.2
P1 C1 H1 108.2
C1 C2 H2A 109.5
C1 C2 H2B 109.5
H2A C2 H2B 109.5
C1 C2 H2C 109.5
H2A C2 H2C 109.5
H2B C2 H2C 109.5
C1 C3 H3A 109.5
C1 C3 H3B 109.5
H3A C3 H3B 109.5
C1 C3 H3C 109.5
H3A C3 H3C 109.5
H3B C3 H3C 109.5
C5 C4 C6 111.9(3)
C5 C4 P1 110.5(2)
C6 C4 P1 111.8(2)
C5 C4 H4 107.4
C6 C4 H4 107.4
P1 C4 H4 107.4
C4 C5 H5A 109.5
C4 C5 H5B 109.5
H5A C5 H5B 109.5
C4 C5 H5C 109.5
H5A C5 H5C 109.5
H5B C5 H5C 109.5
C4 C6 H6A 109.5
C4 C6 H6B 109.5
H6A C6 H6B 109.5
C4 C6 H6C 109.5
H6A C6 H6C 109.5
H6B C6 H6C 109.5
C9 C7 C8 111.3(3)
C9 C7 P2 111.9(2)
C8 C7 P2 111.9(3)
C9 C7 H7 107.2
C8 C7 H7 107.2
P2 C7 H7 107.2
C7 C8 H8A 109.5
C7 C8 H8B 109.5
H8A C8 H8B 109.5
C7 C8 H8C 109.5
H8A C8 H8C 109.5
H8B C8 H8C 109.5
C7 C9 H9A 109.5
C7 C9 H9B 109.5
H9A C9 H9B 109.5
C7 C9 H9C 109.5
H9A C9 H9C 109.5
H9B C9 H9C 109.5
C11 C10 C12 109.5(3)
C11 C10 P2 110.3(2)
C12 C10 P2 110.9(3)
C11 C10 H10 108.7
C12 C10 H10 108.7
P2 C10 H10 108.7
C10 C11 H11A 109.5
C10 C11 H11B 109.5
H11A C11 H11B 109.5
C10 C11 H11C 109.5
H11A C11 H11C 109.5
H11B C11 H11C 109.5
C10 C12 H12A 109.5
C10 C12 H12B 109.5
H12A C12 H12B 109.5
C10 C12 H12C 109.5
H12A C12 H12C 109.5
H12B C12 H12C 109.5
C14 C13 P1 111.0(2)
C14 C13 H13A 109.4
P1 C13 H13A 109.4
C14 C13 H13B 109.4
P1 C13 H13B 109.4
H13A C13 H13B 108
C13 C14 P2 110.7(2)
C13 C14 H14A 109.5
P2 C14 H14A 109.5
C13 C14 H14B 109.5
P2 C14 H14B 109.5
H14A C14 H14B 108.1
O3 C15 O1 123.9(3)
O3 C15 O2 124.7(3)
O1 C15 O2 111.4(3)
O3 C15 Ni1 177.8(3)
O1 C15 Ni1 56.23(15)
O2 C15 Ni1 55.26(15)
C15 O1 Ni1 89.34(17)
C15 O2 Ni1 89.11(18)
O2 Ni1 O1 70.04(9)
O2 Ni1 P2 101.02(7)
O1 Ni1 P2 170.91(7)
O2 Ni1 P1 169.97(7)
O1 Ni1 P1 99.94(7)
P2 Ni1 P1 89.01(3)
O2 Ni1 C15 35.63(10)
O1 Ni1 C15 34.44(10)
P2 Ni1 C15 136.65(8)
P1 Ni1 C15 134.35(8)
C13 P1 C1 108.86(15)
C13 P1 C4 105.46(15)
C1 P1 C4 104.04(15)
C13 P1 Ni1 109.42(10)
C1 P1 Ni1 113.03(12)
C4 P1 Ni1 115.56(12)
C14 P2 C7 105.34(16)
C14 P2 C10 107.65(16)
C7 P2 C10 104.18(15)
C14 P2 Ni1 110.32(10)
C7 P2 Ni1 116.81(12)
C10 P2 Ni1 111.91(11)

loop_
_geom_bond_atom_site_label_1
_geom_bond_atom_site_label_2
_geom_bond_distance
C1 C3 1.524(5)
C1 C2 1.534(4)
C1 P1 1.841(3)
C1 H1 0.98
C2 H2A 0.96
C2 H2B 0.96
C2 H2C 0.96
C3 H3A 0.96
C3 H3B 0.96
C3 H3C 0.96
C4 C5 1.522(5)
C4 C6 1.532(5)
C4 P1 1.846(3)
C4 H4 0.98
C5 H5A 0.96
C5 H5B 0.96
C5 H5C 0.96
C6 H6A 0.96
C6 H6B 0.96
C6 H6C 0.96
C7 C9 1.522(5)
C7 C8 1.530(5)
C7 P2 1.840(3)
C7 H7 0.98
C8 H8A 0.96
C8 H8B 0.96
C8 H8C 0.96
C9 H9A 0.96
C9 H9B 0.96
C9 H9C 0.96
C10 C11 1.526(5)
C10 C12 1.535(5)
C10 P2 1.849(3)
C10 H10 0.98
C11 H11A 0.96
C11 H11B 0.96
C11 H11C 0.96
C12 H12A 0.96
C12 H12B 0.96
C12 H12C 0.96
C13 C14 1.536(4)
C13 P1 1.835(3)
C13 H13A 0.97
C13 H13B 0.97
C14 P2 1.835(3)
C14 H14A 0.97
C14 H14B 0.97
C15 O3 1.228(4)
C15 O1 1.294(4)
C15 O2 1.333(4)
C15 Ni1 2.288(3)
O1 Ni1 1.9020(19)
O2 Ni1 1.880(2)
Ni1 P2 2.1436(9)
Ni1 P1 2.1497(12)

loop_
_geom_torsion_atom_site_label_1
_geom_torsion_atom_site_label_2
_geom_torsion_atom_site_label_3
_geom_torsion_atom_site_label_4
_geom_torsion
P1 C13 C14 P2 33.4(3)
O3 C15 O1 Ni1 177.4(3)
O2 C15 O1 Ni1 -2.6(3)
O3 C15 O2 Ni1 -177.3(3)
O1 C15 O2 Ni1 2.6(3)
C15 O2 Ni1 O1 -1.78(17)
C15 O2 Ni1 P2 179.90(16)
C15 O2 Ni1 P1 0.2(5)
C15 O1 Ni1 O2 1.83(18)
C15 O1 Ni1 P2 12.3(5)
C15 O1 Ni1 P1 -177.83(17)
O3 C15 Ni1 O2 90(7)
O1 C15 Ni1 O2 -177.0(3)
O3 C15 Ni1 O1 -93(7)
O2 C15 Ni1 O1 177.0(3)
O3 C15 Ni1 P2 90(7)
O1 C15 Ni1 P2 -177.18(13)
O2 C15 Ni1 P2 -0.1(2)
O3 C15 Ni1 P1 -90(7)
O1 C15 Ni1 P1 3.0(2)
O2 C15 Ni1 P1 -179.96(13)
C14 C13 P1 C1 95.0(3)
C14 C13 P1 C4 -153.9(2)
C14 C13 P1 Ni1 -29.0(3)
C3 C1 P1 C13 -58.2(3)
C2 C1 P1 C13 178.5(2)
C3 C1 P1 C4 -170.2(2)
C2 C1 P1 C4 66.4(3)
C3 C1 P1 Ni1 63.6(3)
C2 C1 P1 Ni1 -59.7(3)
C5 C4 P1 C13 80.1(3)
C6 C4 P1 C13 -45.3(3)
C5 C4 P1 C1 -165.4(2)
C6 C4 P1 C1 69.2(3)
C5 C4 P1 Ni1 -40.9(3)
C6 C4 P1 Ni1 -166.3(2)
O2 Ni1 P1 C13 -169.2(5)
O1 Ni1 P1 C13 -167.39(13)
P2 Ni1 P1 C13 11.01(12)
C15 Ni1 P1 C13 -169.11(16)
O2 Ni1 P1 C1 69.3(5)
O1 Ni1 P1 C1 71.13(13)
P2 Ni1 P1 C1 -110.47(11)
C15 Ni1 P1 C1 69.41(16)
O2 Ni1 P1 C4 -50.4(5)
O1 Ni1 P1 C4 -48.58(14)
P2 Ni1 P1 C4 129.82(12)
C15 Ni1 P1 C4 -50.30(17)
C13 C14 P2 C7 -151.7(2)
C13 C14 P2 C10 97.6(2)
C13 C14 P2 Ni1 -24.8(3)
C9 C7 P2 C14 70.6(3)
C8 C7 P2 C14 -55.0(3)
C9 C7 P2 C10 -176.2(3)
C8 C7 P2 C10 58.2(3)
C9 C7 P2 Ni1 -52.2(3)
C8 C7 P2 Ni1 -177.8(2)
C11 C10 P2 C14 -77.2(3)
C12 C10 P2 C14 161.4(2)
C11 C10 P2 C7 171.3(2)
C12 C10 P2 C7 49.8(3)
C11 C10 P2 Ni1 44.2(3)
C12 C10 P2 Ni1 -77.3(3)
O2 Ni1 P2 C14 -174.22(14)
O1 Ni1 P2 C14 175.7(5)
P1 Ni1 P2 C14 5.74(12)
C15 Ni1 P2 C14 -174.14(17)
O2 Ni1 P2 C7 -54.00(15)
O1 Ni1 P2 C7 -64.1(5)
P1 Ni1 P2 C7 125.95(14)
C15 Ni1 P2 C7 -53.92(19)
O2 Ni1 P2 C10 65.95(14)
O1 Ni1 P2 C10 55.9(5)
P1 Ni1 P2 C10 -114.10(12)
C15 Ni1 P2 C10 66.03(18)
